data_4022540
loop_
_publ_author_name
'Ernesto G. Occhiato'
'Cristina Prandi'
'Alessandro Ferrali'
'Antonio Guarna'
'Paolo Venturello'

_publ_section_title
;
 New Synthetic Approach to Cyclopenta-Fused Heterocycles
 Based upon a Mild Nazarov Reaction
;
_journal_name_full 'Journal of Organic Chemistry'
_journal_page_first 9728
_journal_page_last 9741
_journal_paper_doi 10.1021/jo034939p
_journal_volume 68
_journal_year 2003
_chemical_formula_sum 'C17 H21 N O3 S'
_chemical_formula_weight 319.41
_chemical_name_systematic
;
 2,5-dimethyl-(1-toluene-4sulphonyl)-1,2,3,4,5,6-hexahydro[1]pyrindin-7-one
;
_space_group_IT_number 14
_symmetry_cell_setting monoclinic
_symmetry_space_group_name_Hall '-P 2yn'
_symmetry_space_group_name_H-M 'P 1 21/n 1'
_atom_sites_solution_hydrogens geom
_atom_sites_solution_primary direct
_atom_sites_solution_secondary difmap
_audit_creation_method 'WinGX-Routine XCAD4'
_cell_angle_alpha 90.000(10)
_cell_angle_beta 112.30(2)
_cell_angle_gamma 90.00(2)
_cell_formula_units_Z 4
_cell_length_a 7.528(2)
_cell_length_b 27.765(5)
_cell_length_c 8.662(2)
_cell_measurement_reflns_used 25
_cell_measurement_temperature 293(2)
_cell_measurement_theta_max 10
_cell_measurement_theta_min 8
_cell_volume 1675.1(7)
_computing_cell_refinement 'CAD4 Express (Enraf Nonius, 1994)'
_computing_data_collection 'CAD4 Express (Enraf Nonius, 1994)'
_computing_data_reduction 'XCAD4 (Harms & Wocadlo, 1995)'
_computing_molecular_graphics Ortep3
_computing_publication_material Ciftab
_computing_structure_refinement 'SHELXL-97 (Sheldrick, 1997)'
_computing_structure_solution 'Sir97 (Altomare 1997)'
_diffrn_ambient_temperature 293(2)
_diffrn_measured_fraction_theta_full 0.998
_diffrn_measured_fraction_theta_max 0.998
_diffrn_measurement_device_type 'Enraf Nonius CAD4'
_diffrn_measurement_method 'non profiled omega/2theta scans'
_diffrn_radiation_monochromator graphite
_diffrn_radiation_source 'fine-focus sealed tube'
_diffrn_radiation_type MoK\a
_diffrn_radiation_wavelength 0.71069
_diffrn_reflns_av_R_equivalents 0.0931
_diffrn_reflns_av_sigmaI/netI 0.0601
_diffrn_reflns_limit_h_max 8
_diffrn_reflns_limit_h_min -9
_diffrn_reflns_limit_k_max 35
_diffrn_reflns_limit_k_min 0
_diffrn_reflns_limit_l_max 11
_diffrn_reflns_limit_l_min 0
_diffrn_reflns_number 3870
_diffrn_reflns_theta_full 26.97
_diffrn_reflns_theta_max 26.97
_diffrn_reflns_theta_min 2.65
_diffrn_standards_decay_% 2
_diffrn_standards_interval_time 60
_diffrn_standards_number 2
_exptl_absorpt_coefficient_mu 0.205
_exptl_crystal_colour 'ligth yellow'
_exptl_crystal_density_diffrn 1.267
_exptl_crystal_density_method 'not measured'
_exptl_crystal_F_000 680
_exptl_crystal_size_mid 4
_refine_diff_density_max 0.240
_refine_diff_density_min -0.355
_refine_diff_density_rms 0.051
_refine_ls_extinction_method none
_refine_ls_goodness_of_fit_ref 1.048
_refine_ls_hydrogen_treatment mixed
_refine_ls_matrix_type full
_refine_ls_number_parameters 232
_refine_ls_number_reflns 3646
_refine_ls_number_restraints 0
_refine_ls_restrained_S_all 1.048
_refine_ls_R_factor_all 0.1036
_refine_ls_R_factor_gt 0.0503
_refine_ls_shift/su_max 0.004
_refine_ls_shift/su_mean 0.000
_refine_ls_structure_factor_coef Fsqd
_refine_ls_weighting_details 'calc w=1/[\s^2^(Fo^2^)+(0.0511P)^2^+0.6224P] where P=(Fo^2^+2Fc^2^)/3'
_refine_ls_weighting_scheme calc
_refine_ls_wR_factor_gt 0.1161
_refine_ls_wR_factor_ref 0.1378
_reflns_number_gt 2344
_reflns_number_total 3646
_reflns_threshold_expression >2sigma(I)
_cod_data_source_file jo034939psi20031007_091525.cif
_cod_data_source_block jo034939psi20031007_091525
_cod_depositor_comments
;
The following automatic conversions were performed:
'_symmetry_cell_setting' value 'Monoclinic' changed to 'monoclinic'
according to '/home/saulius/struct/CIF-dictionaries/cif_core.dic'
dictionary named 'cif_core.dic' version 2.4.1 from 2010-06-29.

Automatic conversion script
Id: cif_fix_enum 1527 2010-12-29 10:47:43Z saulius 
;
_cod_original_sg_symbol_H-M 'P 21/n'
_cod_database_code 4022540

loop_
_symmetry_equiv_pos_as_xyz
'x, y, z'
'-x+1/2, y+1/2, -z+1/2'
'-x, -y, -z'
'x-1/2, -y-1/2, z-1/2'

loop_
_atom_site_label
_atom_site_type_symbol
_atom_site_fract_x
_atom_site_fract_y
_atom_site_fract_z
_atom_site_U_iso_or_equiv
_atom_site_adp_type
_atom_site_occupancy
_atom_site_symmetry_multiplicity
_atom_site_calc_flag
_atom_site_refinement_flags
N1 N -0.1088(3) 0.13456(8) 0.0536(3) 0.0391(5) Uani 1 1 d .
O1 O 0.2365(3) 0.15628(8) 0.1589(2) 0.0555(6) Uani 1 1 d .
O2 O 0.0600(3) 0.17221(7) 0.3398(2) 0.0589(6) Uani 1 1 d .
O3 O 0.0963(3) 0.11673(9) -0.1805(3) 0.0626(6) Uani 1 1 d .
S1 S 0.09232(10) 0.14214(2) 0.21914(8) 0.04039(19) Uani 1 1 d .
C1 C -0.1253(4) 0.16052(9) -0.0926(3) 0.0369(6) Uani 1 1 d .
C2 C -0.2660(4) 0.19200(10) -0.1704(3) 0.0441(6) Uani 1 1 d .
C3 C -0.4229(5) 0.20384(14) -0.1114(5) 0.0628(9) Uani 1 1 d .
H3A H -0.439(5) 0.2408(15) -0.104(4) 0.088(12) Uiso 1 1 d .
H3B H -0.532(6) 0.1910(15) -0.189(5) 0.093(14) Uiso 1 1 d .
C4 C -0.3777(5) 0.18429(13) 0.0629(5) 0.0609(9) Uani 1 1 d .
H4A H -0.283(5) 0.2065(12) 0.150(4) 0.068(10) Uiso 1 1 d .
H4B H -0.487(5) 0.1820(13) 0.089(4) 0.086(12) Uiso 1 1 d .
C5 C -0.2904(4) 0.13365(12) 0.0866(4) 0.0512(8) Uani 1 1 d .
H5 H -0.250(4) 0.1226(11) 0.200(4) 0.053(8) Uiso 1 1 d .
C6 C -0.0114(4) 0.15070(11) -0.1947(3) 0.0447(7) Uani 1 1 d .
C7 C -0.0680(6) 0.18875(15) -0.3289(5) 0.0625(9) Uani 1 1 d .
H7A H -0.085(5) 0.1743(12) -0.430(5) 0.076(11) Uiso 1 1 d .
H7B H 0.042(6) 0.2120(14) -0.296(4) 0.086(12) Uiso 1 1 d .
C8 C -0.2528(5) 0.21123(12) -0.3283(4) 0.0535(8) Uani 1 1 d .
H8 H -0.238(4) 0.2449(12) -0.313(4) 0.058(9) Uiso 1 1 d .
C9 C -0.4289(6) 0.19982(16) -0.4832(4) 0.0886(13) Uani 1 1 d .
H9A H -0.4129 0.2130 -0.5796 0.099(4) Uiso 1 1 calc R
H9B H -0.5404 0.2137 -0.4725 0.099(4) Uiso 1 1 calc R
H9C H -0.4445 0.1655 -0.4954 0.099(4) Uiso 1 1 calc R
C10 C -0.4219(5) 0.09536(13) -0.0224(5) 0.0691(10) Uani 1 1 d .
H10A H -0.3570 0.0649 -0.0007 0.099(4) Uiso 1 1 calc R
H10B H -0.4564 0.1037 -0.1376 0.099(4) Uiso 1 1 calc R
H10C H -0.5357 0.0932 0.0022 0.099(4) Uiso 1 1 calc R
C11 C 0.1414(4) 0.08393(10) 0.3043(3) 0.0400(6) Uani 1 1 d .
C12 C 0.1819(4) 0.07712(11) 0.4725(3) 0.0490(7) Uani 1 1 d .
H12 H 0.1756 0.1027 0.5395 0.099(4) Uiso 1 1 calc R
C13 C 0.2322(4) 0.03125(13) 0.5393(4) 0.0612(9) Uani 1 1 d .
H13 H 0.2604 0.0265 0.6525 0.099(4) Uiso 1 1 calc R
C14 C 0.2416(4) -0.00729(12) 0.4431(4) 0.0580(8) Uani 1 1 d .
C15 C 0.1997(5) 0.00076(12) 0.2746(5) 0.0653(9) Uani 1 1 d .
H15 H 0.2057 -0.0249 0.2077 0.099(4) Uiso 1 1 calc R
C16 C 0.1493(5) 0.04592(11) 0.2035(4) 0.0556(8) Uani 1 1 d .
H16 H 0.1214 0.0506 0.0904 0.099(4) Uiso 1 1 calc R
C17 C 0.2983(5) -0.05653(13) 0.5189(5) 0.0853(12) Uani 1 1 d .
H17A H 0.2970 -0.0789 0.4338 0.099(4) Uiso 1 1 calc R
H17B H 0.2091 -0.0669 0.5671 0.099(4) Uiso 1 1 calc R
H17C H 0.4251 -0.0551 0.6040 0.099(4) Uiso 1 1 calc R

loop_
_atom_site_aniso_label
_atom_site_aniso_U_11
_atom_site_aniso_U_22
_atom_site_aniso_U_33
_atom_site_aniso_U_23
_atom_site_aniso_U_13
_atom_site_aniso_U_12
N1 0.0315(11) 0.0501(14) 0.0383(11) 0.0070(10) 0.0162(9) 0.0021(10)
O1 0.0399(10) 0.0753(15) 0.0495(12) 0.0063(10) 0.0149(9) -0.0169(10)
O2 0.0779(15) 0.0504(13) 0.0494(12) -0.0093(10) 0.0254(11) 0.0008(11)
O3 0.0583(13) 0.0809(16) 0.0548(13) -0.0008(11) 0.0286(11) 0.0206(12)
S1 0.0399(4) 0.0452(4) 0.0360(3) 0.0007(3) 0.0145(3) -0.0021(3)
C1 0.0333(13) 0.0428(14) 0.0344(13) 0.0030(11) 0.0127(11) 0.0008(11)
C2 0.0409(15) 0.0434(15) 0.0469(15) 0.0023(12) 0.0154(13) 0.0018(12)
C3 0.051(2) 0.061(2) 0.080(3) 0.0109(19) 0.0295(19) 0.0187(17)
C4 0.0508(19) 0.065(2) 0.083(3) 0.0068(19) 0.0439(19) 0.0102(17)
C5 0.0395(15) 0.065(2) 0.0583(19) 0.0126(16) 0.0290(14) 0.0014(14)
C6 0.0425(15) 0.0550(18) 0.0382(14) -0.0003(12) 0.0171(12) 0.0020(13)
C7 0.076(2) 0.073(2) 0.0475(19) 0.0093(17) 0.0332(18) 0.005(2)
C8 0.066(2) 0.0483(19) 0.0416(16) 0.0087(14) 0.0147(15) 0.0046(15)
C9 0.092(3) 0.095(3) 0.053(2) 0.009(2) -0.001(2) 0.009(2)
C10 0.0440(17) 0.067(2) 0.097(3) 0.008(2) 0.0277(18) -0.0067(16)
C11 0.0347(13) 0.0448(15) 0.0390(14) 0.0026(12) 0.0125(11) 0.0041(11)
C12 0.0461(16) 0.0628(19) 0.0387(15) 0.0056(13) 0.0167(13) 0.0026(14)
C13 0.0537(19) 0.079(2) 0.0473(17) 0.0212(17) 0.0154(15) -0.0019(17)
C14 0.0397(16) 0.058(2) 0.069(2) 0.0155(16) 0.0126(16) -0.0013(14)
C15 0.065(2) 0.053(2) 0.073(2) -0.0048(16) 0.0212(19) 0.0089(16)
C16 0.062(2) 0.0556(19) 0.0458(16) 0.0009(14) 0.0164(15) 0.0100(15)
C17 0.062(2) 0.065(2) 0.116(3) 0.030(2) 0.019(2) 0.0006(18)

loop_
_atom_type_symbol
_atom_type_description
_atom_type_scat_dispersion_real
_atom_type_scat_dispersion_imag
_atom_type_scat_source
C C 0.0033 0.0016 'International Tables Vol C Tables 4.2.6.8 and 6.1.1.4'
H H 0.0000 0.0000 'International Tables Vol C Tables 4.2.6.8 and 6.1.1.4'
N N 0.0061 0.0033 'International Tables Vol C Tables 4.2.6.8 and 6.1.1.4'
O O 0.0106 0.0060 'International Tables Vol C Tables 4.2.6.8 and 6.1.1.4'
S S 0.1246 0.1234 'International Tables Vol C Tables 4.2.6.8 and 6.1.1.4'

loop_
_geom_angle_atom_site_label_1
_geom_angle_atom_site_label_2
_geom_angle_atom_site_label_3
_geom_angle
C1 N1 C5 113.6(2)
C1 N1 S1 116.68(17)
C5 N1 S1 115.90(18)
O1 S1 O2 118.10(14)
O1 S1 N1 106.89(11)
O2 S1 N1 110.74(12)
O1 S1 C11 109.80(13)
O2 S1 C11 107.31(13)
N1 S1 C11 102.96(12)
C2 C1 N1 124.3(2)
C2 C1 C6 110.4(2)
N1 C1 C6 124.6(2)
C1 C2 C3 123.3(3)
C1 C2 C8 112.1(2)
C3 C2 C8 124.5(3)
C2 C3 C4 110.8(3)
C2 C3 H3A 112(2)
C4 C3 H3A 106(2)
C2 C3 H3B 105(3)
C4 C3 H3B 113(3)
H3A C3 H3B 110(3)
C3 C4 C5 112.6(3)
C3 C4 H4A 110.4(18)
C5 C4 H4A 108.0(18)
C3 C4 H4B 112(2)
C5 C4 H4B 106(2)
H4A C4 H4B 107(3)
N1 C5 C10 108.7(3)
N1 C5 C4 109.6(2)
C10 C5 C4 114.5(3)
N1 C5 H5 104.0(17)
C10 C5 H5 106.9(18)
C4 C5 H5 112.5(18)
O3 C6 C1 126.8(3)
O3 C6 C7 127.0(3)
C1 C6 C7 106.0(2)
C6 C7 C8 106.0(3)
C6 C7 H7A 109(2)
C8 C7 H7A 112(2)
C6 C7 H7B 106(2)
C8 C7 H7B 113(2)
H7A C7 H7B 111(3)
C2 C8 C9 113.1(3)
C2 C8 C7 103.4(2)
C9 C8 C7 113.7(3)
C2 C8 H8 105.4(18)
C9 C8 H8 110.3(19)
C7 C8 H8 110.4(19)
C8 C9 H9A 109.5
C8 C9 H9B 109.5
H9A C9 H9B 109.5
C8 C9 H9C 109.5
H9A C9 H9C 109.5
H9B C9 H9C 109.5
C5 C10 H10A 109.5
C5 C10 H10B 109.5
H10A C10 H10B 109.5
C5 C10 H10C 109.5
H10A C10 H10C 109.5
H10B C10 H10C 109.5
C12 C11 C16 121.0(3)
C12 C11 S1 119.7(2)
C16 C11 S1 119.3(2)
C11 C12 C13 118.7(3)
C11 C12 H12 120.7
C13 C12 H12 120.7
C14 C13 C12 121.9(3)
C14 C13 H13 119.0
C12 C13 H13 119.0
C13 C14 C15 117.9(3)
C13 C14 C17 120.9(3)
C15 C14 C17 121.2(3)
C16 C15 C14 121.8(3)
C16 C15 H15 119.1
C14 C15 H15 119.1
C15 C16 C11 118.7(3)
C15 C16 H16 120.7
C11 C16 H16 120.7
C14 C17 H17A 109.5
C14 C17 H17B 109.5
H17A C17 H17B 109.5
C14 C17 H17C 109.5
H17A C17 H17C 109.5
H17B C17 H17C 109.5

loop_
_geom_bond_atom_site_label_1
_geom_bond_atom_site_label_2
_geom_bond_distance
N1 C1 1.421(3)
N1 C5 1.499(3)
N1 S1 1.657(2)
O1 S1 1.4264(19)
O2 S1 1.428(2)
O3 C6 1.219(3)
S1 C11 1.757(3)
C1 C2 1.341(4)
C1 C6 1.472(3)
C2 C3 1.491(4)
C2 C8 1.507(4)
C3 C4 1.517(5)
C3 H3A 1.04(4)
C3 H3B 0.91(4)
C4 C5 1.533(4)
C4 H4A 1.03(3)
C4 H4B 0.94(4)
C5 C10 1.514(4)
C5 H5 0.96(3)
C6 C7 1.508(4)
C7 C8 1.526(5)
C7 H7A 0.92(4)
C7 H7B 1.00(4)
C8 C9 1.519(5)
C8 H8 0.94(3)
C9 H9A 0.9600
C9 H9B 0.9600
C9 H9C 0.9600
C10 H10A 0.9600
C10 H10B 0.9600
C10 H10C 0.9600
C11 C12 1.383(4)
C11 C16 1.385(4)
C12 C13 1.391(4)
C12 H12 0.9300
C13 C14 1.375(5)
C13 H13 0.9300
C14 C15 1.389(5)
C14 C17 1.507(4)
C15 C16 1.385(4)
C15 H15 0.9300
C16 H16 0.9300
C17 H17A 0.9600
C17 H17B 0.9600
C17 H17C 0.9600
